data_4305063
loop_
_publ_author_name
'Theocharis C. Stamatatos'
'Katye M. Poole'
'Khalil A. Abboud'
'Wolfgang Wernsdorfer'
'Ted A. O'Brien'
'George Christou'

_publ_section_title
;
High-Spin Mn4 and Mn10 Molecules: Large Spin Changes with Structure in
Mixed-Valence MnII4MnIII6 Clusters with Azide and Alkoxide-Based Ligands
;
_journal_name_full 'Inorganic Chemistry'
_journal_page_first 5006
_journal_page_last 5021
_journal_paper_doi 10.1021/ic800268z
_journal_volume 47
_journal_year 2008
_chemical_formula_sum 'C74 H75 Cl Mn10 N25 O24'
_chemical_formula_weight 2283.44
_chemical_name_systematic
; 
 ? 
;
_space_group_IT_number 218
_symmetry_cell_setting cubic
_symmetry_space_group_name_Hall 'P -4n 2 3'
_symmetry_space_group_name_H-M 'P -4 3 n'
_atom_sites_solution_hydrogens geom
_atom_sites_solution_primary direct
_atom_sites_solution_secondary difmap
_audit_creation_method SHELXL-97
_cell_angle_alpha 90.00
_cell_angle_beta 90.00
_cell_angle_gamma 90.00
_cell_formula_units_Z 2
_cell_length_a 16.5474(5)
_cell_length_b 16.5474(5)
_cell_length_c 16.5474(5)
_cell_measurement_reflns_used 170
_cell_measurement_temperature 173(2)
_cell_measurement_theta_max 28.0
_cell_measurement_theta_min 2.0
_cell_volume 4531.0(2)
_computing_cell_refinement 'Bruker SMART v5.624 & SAINT 6.36a (Bruker 1998)'
_computing_data_collection 'Bruker SMART v5.624 (Bruker 1998)'
_computing_data_reduction 'Bruker SHELXTL v6.12 (Bruker 2000)'
_computing_molecular_graphics 'Bruker SHELXTL v6.12'
_computing_publication_material 'Bruker SHELXTL v6.12'
_computing_structure_refinement 'Bruker SHELXTL v6.12'
_computing_structure_solution 'Bruker SHELXTL v6.12'
_diffrn_ambient_temperature 173(2)
_diffrn_measured_fraction_theta_full 1.000
_diffrn_measured_fraction_theta_max 1.000
_diffrn_measurement_device_type 'SMART CCD area detector'
_diffrn_measurement_method '\w scans'
_diffrn_radiation_monochromator graphite
_diffrn_radiation_source 'fine-focus sealed tube'
_diffrn_radiation_type MoK\a
_diffrn_radiation_wavelength 0.71073
_diffrn_reflns_av_R_equivalents 0.0582
_diffrn_reflns_av_sigmaI/netI 0.0197
_diffrn_reflns_limit_h_max 21
_diffrn_reflns_limit_h_min -14
_diffrn_reflns_limit_k_max 19
_diffrn_reflns_limit_k_min -21
_diffrn_reflns_limit_l_max 20
_diffrn_reflns_limit_l_min -21
_diffrn_reflns_number 27284
_diffrn_reflns_theta_full 27.49
_diffrn_reflns_theta_max 27.49
_diffrn_reflns_theta_min 1.74
_diffrn_standards_decay_% '< 1'
_diffrn_standards_number 0
_exptl_absorpt_coefficient_mu 1.459
_exptl_absorpt_correction_T_max 0.8372
_exptl_absorpt_correction_T_min 0.7853
_exptl_absorpt_correction_type integration
_exptl_absorpt_process_details 'based on measured indexed crystal faces, Bruker SHELXTL  v6.12 (Bruker 1998)'
_exptl_crystal_colour brown
_exptl_crystal_density_diffrn 1.674
_exptl_crystal_density_meas ?
_exptl_crystal_density_method .
_exptl_crystal_description prisms
_exptl_crystal_F_000 2306
_exptl_crystal_size_max 0.19
_exptl_crystal_size_mid 0.15
_exptl_crystal_size_min 0.15
_refine_diff_density_max 0.176
_refine_diff_density_min -0.257
_refine_diff_density_rms 0.047
_refine_ls_abs_structure_details 'Flack H D (1983), Acta Cryst. A39, 876-881'
_refine_ls_abs_structure_Flack 0.01(4)
_refine_ls_extinction_method none
_refine_ls_goodness_of_fit_ref 1.292
_refine_ls_hydrogen_treatment mixed
_refine_ls_matrix_type full
_refine_ls_number_parameters 107
_refine_ls_number_reflns 1755
_refine_ls_number_restraints 0
_refine_ls_restrained_S_all 1.292
_refine_ls_R_factor_all 0.0594
_refine_ls_R_factor_gt 0.0351
_refine_ls_shift/su_max 0.004
_refine_ls_shift/su_mean 0.000
_refine_ls_structure_factor_coef Fsqd
_refine_ls_weighting_details 'calc w=1/[\s^2^(Fo^2^)+(0.0282P)^2^+2.5769P] where P=(Fo^2^+2Fc^2^)/3'
_refine_ls_weighting_scheme calc
_refine_ls_wR_factor_gt 0.0840
_refine_ls_wR_factor_ref 0.1004
_reflns_number_gt 1268
_reflns_number_total 1755
_reflns_threshold_expression I>2\s(I)
_cod_data_source_file ic800268z-file004_1.cif
_cod_data_source_block st33
_cod_depositor_comments
;
The following automatic conversions were performed:
'_symmetry_cell_setting' value 'Cubic' changed to 'cubic' according to
'/home/saulius/struct/CIF-dictionaries/cif_core.dic' dictionary named
'cif_core.dic' version 2.4.1 from 2010-06-29.

Automatic conversion script
Id: cif_fix_enum 1527 2010-12-29 10:47:43Z saulius 
;
_cod_database_code 4305063

loop_
_symmetry_equiv_pos_as_xyz
'x, y, z'
'-x, -y, z'
'-x, y, -z'
'x, -y, -z'
'z, x, y'
'z, -x, -y'
'-z, -x, y'
'-z, x, -y'
'y, z, x'
'-y, z, -x'
'y, -z, -x'
'-y, -z, x'
'y+1/2, x+1/2, z+1/2'
'-y+1/2, -x+1/2, z+1/2'
'y+1/2, -x+1/2, -z+1/2'
'-y+1/2, x+1/2, -z+1/2'
'x+1/2, z+1/2, y+1/2'
'-x+1/2, z+1/2, -y+1/2'
'-x+1/2, -z+1/2, y+1/2'
'x+1/2, -z+1/2, -y+1/2'
'z+1/2, y+1/2, x+1/2'
'z+1/2, -y+1/2, -x+1/2'
'-z+1/2, y+1/2, -x+1/2'
'-z+1/2, -y+1/2, x+1/2'

loop_
_atom_site_label
_atom_site_type_symbol
_atom_site_fract_x
_atom_site_fract_y
_atom_site_fract_z
_atom_site_U_iso_or_equiv
_atom_site_adp_type
_atom_site_occupancy
_atom_site_symmetry_multiplicity
_atom_site_calc_flag
_atom_site_refinement_flags
_atom_site_disorder_assembly
_atom_site_disorder_group
Mn1 Mn -0.13961(3) 0.13961(3) 0.13961(3) 0.0478(2) Uani 1 3 d S . .
Mn2 Mn 0.0000 0.13842(5) 0.0000 0.04790(19) Uani 1 2 d S . .
O1 O -0.05909(15) 0.05909(15) 0.05909(15) 0.0468(10) Uani 1 3 d S . .
O2 O -0.06368(16) 0.21431(16) 0.05676(18) 0.0604(8) Uani 1 1 d . . .
N1 N 0.0995(2) 0.0995(2) 0.0995(2) 0.0615(14) Uani 1 3 d S . .
N2 N 0.1413(2) 0.1413(2) 0.1413(2) 0.0657(13) Uani 1 3 d S . .
N3 N 0.1815(3) 0.1815(3) 0.1815(3) 0.109(3) Uani 1 3 d S . .
N4 N -0.2198(2) 0.2412(2) 0.08975(19) 0.0555(8) Uani 1 1 d . . .
C1 C -0.2996(3) 0.2474(3) 0.1030(3) 0.0676(12) Uani 1 1 d . . .
H1A H -0.3223 0.2167 0.1459 0.081 Uiso 1 1 calc R . .
C2 C -0.3503(3) 0.2952(3) 0.0585(3) 0.0759(13) Uani 1 1 d . . .
H2A H -0.4065 0.2975 0.0697 0.091 Uiso 1 1 calc R . .
C3 C -0.3171(3) 0.3396(3) -0.0026(3) 0.0789(14) Uani 1 1 d . . .
H3A H -0.3504 0.3733 -0.0350 0.095 Uiso 1 1 calc R . .
C4 C -0.2362(4) 0.3355(3) -0.0171(3) 0.0767(14) Uani 1 1 d . . .
H4A H -0.2129 0.3664 -0.0594 0.092 Uiso 1 1 calc R . .
C5 C -0.1883(3) 0.2862(2) 0.0302(2) 0.0596(10) Uani 1 1 d . . .
C6 C -0.0983(3) 0.2816(3) 0.0184(3) 0.0797(15) Uani 1 1 d . . .
H6A H -0.0864 0.2790 -0.0401 0.096 Uiso 1 1 calc R . .
H6B H -0.0732 0.3314 0.0400 0.096 Uiso 1 1 calc R . .
Cl Cl -0.5000 0.0174(6) 0.0000 0.047(2) Uiso 0.17 2 d SP . 1
O3 O -0.4333(6) 0.0884(6) -0.0016(8) 0.088(3) Uiso 0.33 1 d P . 1
O4 O -0.5000 0.0000 -0.0756(7) 0.151(4) Uiso 0.67 2 d SP . 1
C7 C -0.5000 0.0472(6) 0.0000 0.048(2) Uiso 0.67 2 d SP . 2
C8 C -0.433(2) 0.036(3) -0.041(3) 0.116(12) Uiso 0.17 1 d P . 2

loop_
_atom_site_aniso_label
_atom_site_aniso_U_11
_atom_site_aniso_U_22
_atom_site_aniso_U_33
_atom_site_aniso_U_23
_atom_site_aniso_U_13
_atom_site_aniso_U_12
Mn1 0.0478(2) 0.0478(2) 0.0478(2) -0.0018(3) 0.0018(3) 0.0018(3)
Mn2 0.0464(4) 0.0441(4) 0.0531(4) 0.000 0.0062(4) 0.000
O1 0.0468(10) 0.0468(10) 0.0468(10) 0.0013(11) -0.0013(11) -0.0013(11)
O2 0.0606(18) 0.0478(15) 0.0727(19) 0.0028(15) 0.0168(14) 0.0032(14)
N1 0.0615(14) 0.0615(14) 0.0615(14) -0.0056(17) -0.0056(17) -0.0056(17)
N2 0.0657(13) 0.0657(13) 0.0657(13) -0.004(2) -0.004(2) -0.004(2)
N3 0.109(3) 0.109(3) 0.109(3) -0.026(3) -0.026(3) -0.026(3)
N4 0.0569(19) 0.056(2) 0.0536(18) 0.0016(15) 0.0030(15) 0.0025(16)
C1 0.057(3) 0.067(3) 0.079(3) 0.018(2) -0.004(2) -0.004(2)
C2 0.064(3) 0.070(3) 0.094(4) 0.006(3) -0.021(3) -0.001(2)
C3 0.101(4) 0.073(3) 0.062(3) 0.004(3) -0.019(3) 0.018(3)
C4 0.110(4) 0.068(3) 0.052(3) 0.011(2) 0.012(3) 0.021(3)
C5 0.075(3) 0.049(2) 0.055(2) -0.0003(18) 0.011(2) 0.005(2)
C6 0.091(3) 0.053(2) 0.095(4) 0.009(3) 0.039(3) 0.008(2)

loop_
_atom_type_symbol
_atom_type_description
_atom_type_scat_dispersion_real
_atom_type_scat_dispersion_imag
_atom_type_scat_source
C C 0.0033 0.0016 'International Tables Vol C Tables 4.2.6.8 and 6.1.1.4'
H H 0.0000 0.0000 'International Tables Vol C Tables 4.2.6.8 and 6.1.1.4'
N N 0.0061 0.0033 'International Tables Vol C Tables 4.2.6.8 and 6.1.1.4'
O O 0.0106 0.0060 'International Tables Vol C Tables 4.2.6.8 and 6.1.1.4'
Cl Cl 0.1484 0.1585 'International Tables Vol C Tables 4.2.6.8 and 6.1.1.4'
Mn Mn 0.3368 0.7283 'International Tables Vol C Tables 4.2.6.8 and 6.1.1.4'

loop_
_geom_angle_atom_site_label_1
_geom_angle_atom_site_label_2
_geom_angle_atom_site_label_3
_geom_angle
_geom_angle_site_symmetry_1
_geom_angle_site_symmetry_3
_geom_angle_publ_flag
O2 Mn1 O2 107.82(8) . 10 ?
O2 Mn1 O2 107.82(8) . 7 ?
O2 Mn1 O2 107.82(8) 10 7 ?
O2 Mn1 N4 72.48(11) . . ?
O2 Mn1 N4 85.83(11) 10 . ?
O2 Mn1 N4 165.04(12) 7 . ?
O2 Mn1 N4 165.04(12) . 10 ?
O2 Mn1 N4 72.48(11) 10 10 ?
O2 Mn1 N4 85.83(11) 7 10 ?
N4 Mn1 N4 92.74(12) . 10 ?
O2 Mn1 N4 85.83(11) . 7 ?
O2 Mn1 N4 165.04(12) 10 7 ?
O2 Mn1 N4 72.48(11) 7 7 ?
N4 Mn1 N4 92.74(12) . 7 ?
N4 Mn1 N4 92.74(12) 10 7 ?
O2 Mn1 O1 68.92(8) . . ?
O2 Mn1 O1 68.92(8) 10 . ?
O2 Mn1 O1 68.92(8) 7 . ?
N4 Mn1 O1 123.30(9) . . ?
N4 Mn1 O1 123.30(9) 10 . ?
N4 Mn1 O1 123.30(9) 7 . ?
O2 Mn2 O2 96.68(16) 3 . ?
O2 Mn2 O1 85.22(13) 3 3 ?
O2 Mn2 O1 176.95(12) . 3 ?
O2 Mn2 O1 176.95(12) 3 . ?
O2 Mn2 O1 85.22(13) . . ?
O1 Mn2 O1 93.0(3) 3 . ?
O2 Mn2 N1 97.82(11) 3 . ?
O2 Mn2 N1 102.63(11) . . ?
O1 Mn2 N1 79.41(8) 3 . ?
O1 Mn2 N1 79.41(8) . . ?
O2 Mn2 N1 102.63(11) 3 3 ?
O2 Mn2 N1 97.82(11) . 3 ?
O1 Mn2 N1 79.42(8) 3 3 ?
O1 Mn2 N1 79.41(8) . 3 ?
N1 Mn2 N1 149.1(2) . 3 ?
O2 Mn2 Mn2 96.81(9) 3 6 ?
O2 Mn2 Mn2 145.24(9) . 6 ?
O1 Mn2 Mn2 31.85(4) 3 6 ?
O1 Mn2 Mn2 82.86(11) . 6 ?
N1 Mn2 Mn2 107.05(9) . 6 ?
N1 Mn2 Mn2 47.89(8) 3 6 ?
O2 Mn2 Mn2 149.82(9) 3 10 ?
O2 Mn2 Mn2 94.34(8) . 10 ?
O1 Mn2 Mn2 82.86(11) 3 10 ?
O1 Mn2 Mn2 31.85(4) . 10 ?
N1 Mn2 Mn2 107.05(9) . 10 ?
N1 Mn2 Mn2 47.89(8) 3 10 ?
Mn2 Mn2 Mn2 60.0 6 10 ?
O2 Mn2 Mn2 94.34(8) 3 9 ?
O2 Mn2 Mn2 149.81(9) . 9 ?
O1 Mn2 Mn2 31.85(4) 3 9 ?
O1 Mn2 Mn2 82.86(11) . 9 ?
N1 Mn2 Mn2 47.89(8) . 9 ?
N1 Mn2 Mn2 107.05(9) 3 9 ?
Mn2 Mn2 Mn2 60.0 6 9 ?
Mn2 Mn2 Mn2 90.0 10 9 ?
O2 Mn2 Mn2 145.23(9) 3 5 ?
O2 Mn2 Mn2 96.81(9) . 5 ?
O1 Mn2 Mn2 82.86(11) 3 5 ?
O1 Mn2 Mn2 31.85(4) . 5 ?
N1 Mn2 Mn2 47.89(8) . 5 ?
N1 Mn2 Mn2 107.05(9) 3 5 ?
Mn2 Mn2 Mn2 90.0 6 5 ?
Mn2 Mn2 Mn2 60.0 10 5 ?
Mn2 Mn2 Mn2 60.0 9 5 ?
Mn2 O1 Mn2 116.31(8) 10 5 ?
Mn2 O1 Mn2 116.31(8) 10 . ?
Mn2 O1 Mn2 116.31(8) 5 . ?
Mn2 O1 Mn1 101.22(13) 10 . ?
Mn2 O1 Mn1 101.22(13) 5 . ?
Mn2 O1 Mn1 101.22(13) . . ?
C6 O2 Mn2 122.0(3) . . ?
C6 O2 Mn1 119.1(2) . . ?
Mn2 O2 Mn1 104.54(12) . . ?
N2 N1 Mn2 129.26(11) . 9 ?
N2 N1 Mn2 129.26(11) . 5 ?
Mn2 N1 Mn2 84.22(16) 9 5 ?
N2 N1 Mn2 129.26(11) . . ?
Mn2 N1 Mn2 84.22(16) 9 . ?
Mn2 N1 Mn2 84.22(16) 5 . ?
N3 N2 N1 180.0(7) . . ?
C5 N4 C1 117.3(4) . . ?
C5 N4 Mn1 116.6(3) . . ?
C1 N4 Mn1 124.5(3) . . ?
N4 C1 C2 124.0(4) . . ?
N4 C1 H1A 118.0 . . ?
C2 C1 H1A 118.0 . . ?
C3 C2 C1 117.7(5) . . ?
C3 C2 H2A 121.2 . . ?
C1 C2 H2A 121.2 . . ?
C4 C3 C2 119.9(5) . . ?
C4 C3 H3A 120.0 . . ?
C2 C3 H3A 120.0 . . ?
C3 C4 C5 119.6(5) . . ?
C3 C4 H4A 120.2 . . ?
C5 C4 H4A 120.2 . . ?
N4 C5 C4 121.5(4) . . ?
N4 C5 C6 116.8(4) . . ?
C4 C5 C6 121.7(4) . . ?
O2 C6 C5 112.7(4) . . ?
O2 C6 H6A 109.0 . . ?
C5 C6 H6A 109.0 . . ?
O2 C6 H6B 109.0 . . ?
C5 C6 H6B 109.0 . . ?
H6A C6 H6B 107.8 . . ?
Cl Cl O4 77.0(5) 2_455 . ?
Cl Cl O4 77.0(5) 2_455 3_455 ?
O4 Cl O4 154.1(10) . 3_455 ?
Cl Cl O3 136.8(5) 2_455 3_455 ?
O4 Cl O3 100.3(5) . 3_455 ?
O4 Cl O3 98.5(6) 3_455 3_455 ?
Cl Cl O3 136.8(5) 2_455 . ?
O4 Cl O3 98.5(6) . . ?
O4 Cl O3 100.3(5) 3_455 . ?
O3 Cl O3 86.5(10) 3_455 . ?
Cl Cl O3 32.2(3) 2_455 2_455 ?
O4 Cl O3 78.3(5) . 2_455 ?
O4 Cl O3 79.8(6) 3_455 2_455 ?
O3 Cl O3 104.5(7) 3_455 2_455 ?
O3 Cl O3 168.9(4) . 2_455 ?
Cl Cl O3 32.2(3) 2_455 4 ?
O4 Cl O3 79.8(6) . 4 ?
O4 Cl O3 78.3(5) 3_455 4 ?
O3 Cl O3 168.9(4) 3_455 4 ?
O3 Cl O3 104.5(7) . 4 ?
O3 Cl O3 64.5(6) 2_455 4 ?
Cl O3 Cl 11.0(4) . 2_455 ?
Cl O4 Cl 25.9(10) . 2_455 ?
C8 C7 C8 164(4) . 3_455 ?
C8 C7 C7 82(2) . 2_455 ?
C8 C7 C7 82(2) 3_455 2_455 ?
C8 C7 C8 102(3) . 2_455 ?
C8 C7 C8 66(3) 3_455 2_455 ?
C7 C7 C8 43.2(12) 2_455 2_455 ?
C8 C7 C8 66(3) . 4 ?
C8 C7 C8 102(3) 3_455 4 ?
C7 C7 C8 43.2(12) 2_455 4 ?
C8 C7 C8 86(2) 2_455 4 ?
C7 C8 C8 73(2) . 4 ?
C7 C8 C7 54.8(18) . 2_455 ?
C8 C8 C7 41.2(14) 4 2_455 ?

loop_
_geom_bond_atom_site_label_1
_geom_bond_atom_site_label_2
_geom_bond_distance
_geom_bond_site_symmetry_2
_geom_bond_publ_flag
Mn1 O2 2.233(3) . ?
Mn1 O2 2.233(3) 10 ?
Mn1 O2 2.233(3) 7 ?
Mn1 N4 2.294(3) . ?
Mn1 N4 2.294(3) 10 ?
Mn1 N4 2.294(3) 7 ?
Mn1 O1 2.308(5) . ?
Mn2 O2 1.889(3) 3 ?
Mn2 O2 1.889(3) . ?
Mn2 O1 1.9067(10) 3 ?
Mn2 O1 1.9067(10) . ?
Mn2 N1 2.415(4) . ?
Mn2 N1 2.415(4) 3 ?
Mn2 Mn2 3.2393(11) 6 ?
Mn2 Mn2 3.2393(11) 10 ?
Mn2 Mn2 3.2393(11) 9 ?
Mn2 Mn2 3.2393(11) 5 ?
O1 Mn2 1.9066(10) 10 ?
O1 Mn2 1.9067(10) 5 ?
O2 C6 1.403(5) . ?
N1 N2 1.198(8) . ?
N1 Mn2 2.415(4) 9 ?
N1 Mn2 2.415(4) 5 ?
N2 N3 1.153(9) . ?
N4 C5 1.340(5) . ?
N4 C1 1.344(5) . ?
C1 C2 1.368(6) . ?
C1 H1A 0.9500 . ?
C2 C3 1.364(7) . ?
C2 H2A 0.9500 . ?
C3 C4 1.361(7) . ?
C3 H3A 0.9500 . ?
C4 C5 1.381(6) . ?
C4 H4A 0.9500 . ?
C5 C6 1.504(6) . ?
C6 H6A 0.9900 . ?
C6 H6B 0.9900 . ?
Cl Cl 0.58(2) 2_455 ?
Cl O4 1.284(11) . ?
Cl O4 1.284(11) 3_455 ?
Cl O3 1.611(12) 3_455 ?
Cl O3 1.611(12) . ?
Cl O3 2.070(14) 2_455 ?
Cl O3 2.070(14) 4 ?
O3 Cl 2.070(14) 2_455 ?
O4 Cl 1.284(11) 2_455 ?
C7 C8 1.31(4) . ?
C7 C8 1.31(4) 3_455 ?
C7 C7 1.564(19) 2_455 ?
C7 C8 1.90(4) 2_455 ?
C7 C8 1.90(4) 4 ?
C8 C8 1.82(9) 4 ?
C8 C7 1.90(4) 2_455 ?
